data_2108641
loop_
_publ_author_name
'Singla, Labhini'
'Yadav, Hare Ram'
'Roy Choudhury, Angshuman'

_publ_section_title
;
 Evaluation of fluorine-mediated intermolecular interactions in
 tetrafluorinated tetrahydroisoquinoline derivatives: synthesis and
 computational studies
;
_journal_coeditor_code BM5125SUP1
_journal_issue 4
_journal_name_full 'Acta Crystallographica Section B'
_journal_page_first
;
;
_journal_paper_doi 10.1107/S2052520620006873
_journal_volume 76
_journal_year 2020
_chemical_formula_moiety 'C22 H17 F4 N O'
_chemical_formula_sum 'C22 H17 F4 N O'
_chemical_formula_weight 387.36
_space_group_IT_number 2
_space_group_name_Hall '-P 1'
_space_group_name_H-M_alt 'P -1'
_symmetry_cell_setting triclinic
_symmetry_space_group_name_Hall '-P 1'
_symmetry_space_group_name_H-M 'P -1'
_atom_sites_solution_hydrogens geom
_audit_creation_date 2020-03-09T09:17:08-00:00
_audit_creation_method 'WinGX routine CIF_UPDATE'
_cell_angle_alpha 73.675(12)
_cell_angle_beta 71.730(13)
_cell_angle_gamma 72.936(11)
_cell_formula_units_Z 4
_cell_length_a 11.13700(10)
_cell_length_b 11.8983(2)
_cell_length_c 15.127
_cell_measurement_reflns_used 4585
_cell_measurement_temperature 100
_cell_measurement_theta_max 27.5
_cell_measurement_theta_min 3.1
_cell_volume 1779.74(17)
_computing_cell_refinement
;
        CrystalClear-SM Expert 2.0 r15 (Rigaku, 2011)
;
_computing_data_collection
;
        CrystalClear-SM Expert 2.0 r15 (Rigaku, 2011)
;
_computing_data_reduction
;
        CrystalClear-SM Expert 2.0 r15 (Rigaku, 2011)
;
_computing_molecular_graphics 'Olex2 (Dolomanov et al., 2009)'
_computing_publication_material 'Olex2 (Dolomanov et al., 2009)'
_computing_structure_refinement 'ShelXL (Sheldrick, 2015)'
_computing_structure_solution 'ShelXT (Sheldrick, 2015)'
_diffrn_ambient_temperature 100
_diffrn_detector_area_resol_mean 13.6612
_diffrn_measured_fraction_theta_full 0.996
_diffrn_measured_fraction_theta_max 0.994
_diffrn_measurement_device_type 'Rigaku Mercury375R (2x2 bin mode)'
_diffrn_measurement_method 'profile data from \w-scans'
_diffrn_radiation_type MoK\a
_diffrn_radiation_wavelength 0.71073
_diffrn_reflns_av_R_equivalents 0.0264
_diffrn_reflns_Laue_measured_fraction_full 0.996
_diffrn_reflns_Laue_measured_fraction_max 0.994
_diffrn_reflns_limit_h_max 14
_diffrn_reflns_limit_h_min -14
_diffrn_reflns_limit_k_max 15
_diffrn_reflns_limit_k_min -15
_diffrn_reflns_limit_l_max 19
_diffrn_reflns_limit_l_min -19
_diffrn_reflns_number 18292
_diffrn_reflns_point_group_measured_fraction_full 0.996
_diffrn_reflns_point_group_measured_fraction_max 0.994
_diffrn_reflns_theta_full 26
_diffrn_reflns_theta_max 27.494
_diffrn_reflns_theta_min 3.071
_exptl_absorpt_coefficient_mu 0.117
_exptl_absorpt_correction_T_max 1
_exptl_absorpt_correction_T_min 0.923
_exptl_absorpt_correction_type multi-scan
_exptl_absorpt_process_details 'Blessing 1995'
_exptl_crystal_colour 'clear light colourless'
_exptl_crystal_density_diffrn 1.446
_exptl_crystal_density_method 'not measured'
_exptl_crystal_description needle
_exptl_crystal_F_000 800
_exptl_crystal_size_max 0.35
_exptl_crystal_size_mid 0.22
_exptl_crystal_size_min 0.15
_refine_diff_density_max 0.288
_refine_diff_density_min -0.226
_refine_diff_density_rms 0.05
_refine_ls_extinction_method none
_refine_ls_goodness_of_fit_ref 1.047
_refine_ls_hydrogen_treatment constr
_refine_ls_matrix_type full
_refine_ls_number_parameters 507
_refine_ls_number_reflns 8136
_refine_ls_number_restraints 0
_refine_ls_restrained_S_all 1.047
_refine_ls_R_factor_all 0.0529
_refine_ls_R_factor_gt 0.0427
_refine_ls_shift/su_max 0.001
_refine_ls_shift/su_mean 0
_refine_ls_structure_factor_coef Fsqd
_refine_ls_weighting_details 'w=1/[\s^2^(Fo^2^)+(0.0632P)^2^+0.4499P] where P=(Fo^2^+2Fc^2^)/3'
_refine_ls_weighting_scheme calc
_refine_ls_wR_factor_ref 0.1187
_reflns_number_gt 6683
_reflns_number_total 8136
_reflns_threshold_expression 'I > 2\s(I)'
_cod_data_source_file bm5125sup1.cif
_cod_data_source_block 6-31
_cod_original_cell_volume 1779.8(2)
_cod_database_code 2108641

loop_
_space_group_symop_operation_xyz
'x, y, z'
'-x, -y, -z'

loop_
_atom_site_label
_atom_site_fract_x
_atom_site_fract_y
_atom_site_fract_z
_atom_site_U_iso_or_equiv
_atom_site_adp_type
_atom_site_calc_flag
_atom_site_occupancy
_atom_site_disorder_assembly
_atom_site_disorder_group
_atom_site_type_symbol
F1 0.46884(7) 0.17466(7) 0.42907(6) 0.02709(19) Uani d 1 . . F
F3 -0.28616(8) 0.27427(7) 0.41457(6) 0.02729(19) Uani d 1 . . F
F7 0.19304(8) 0.80497(8) 0.10251(7) 0.0306(2) Uani d 1 . . F
F2 0.13307(8) -0.03111(7) 0.52517(6) 0.0282(2) Uani d 1 . . F
F4 -0.29308(9) 0.17869(8) 0.27652(7) 0.0367(2) Uani d 1 . . F
F8 0.01415(9) 0.94100(8) 0.21589(8) 0.0414(2) Uani d 1 . . F
F6 0.99696(9) 0.72274(10) 0.06591(7) 0.0423(3) Uani d 1 . . F
F5 0.64283(10) 1.04325(9) 0.01535(7) 0.0416(2) Uani d 1 . . F
O2 0.31382(10) 0.26210(9) 0.11196(7) 0.0271(2) Uani d 1 . . O
O1 -0.43766(10) 0.84618(9) 0.36627(8) 0.0276(2) Uani d 1 . . O
N1 0.04437(10) 0.39220(10) 0.39888(8) 0.0197(2) Uani d 1 . . N
N2 0.57389(11) 0.64721(10) 0.15105(8) 0.0220(2) Uani d 1 . . N
C18 -0.18899(13) 0.27892(12) 0.33353(10) 0.0217(3) Uani d 1 . . C
C13 0.34214(13) 0.17371(12) 0.44325(9) 0.0213(3) Uani d 1 . . C
C11 0.12860(12) 0.28560(11) 0.42717(9) 0.0186(3) Uani d 1 . . C
C30 0.40677(13) 0.56911(12) 0.12729(9) 0.0207(3) Uani d 1 . . C
C12 0.25928(13) 0.28250(12) 0.41978(9) 0.0198(3) Uani d 1 . . C
H12 0.289 0.3532 0.3993 0.024 Uiso calc 1 . . H
C23 0.44605(13) 0.68061(12) 0.12990(10) 0.0207(3) Uani d 1 . . C
H23 0.4552 0.7315 0.0659 0.025 Uiso calc 1 . . H
C17 -0.08853(12) 0.33155(11) 0.32399(10) 0.0198(3) Uani d 1 . . C
C16 0.08838(13) 0.17602(12) 0.46298(9) 0.0202(3) Uani d 1 . . C
H16 0.0033 0.1737 0.4692 0.024 Uiso calc 1 . . H
C14 0.30664(13) 0.06466(12) 0.47878(10) 0.0231(3) Uani d 1 . . C
H14 0.3646 -0.0073 0.4947 0.028 Uiso calc 1 . . H
C29 0.34356(13) 0.57029(13) 0.06050(10) 0.0229(3) Uani d 1 . . C
H29 0.3227 0.6409 0.0169 0.027 Uiso calc 1 . . H
C26 0.41170(13) 0.35680(12) 0.18762(10) 0.0227(3) Uani d 1 . . C
H26 0.4366 0.2851 0.2289 0.027 Uiso calc 1 . . H
C5 -0.34723(13) 0.73947(12) 0.37396(10) 0.0219(3) Uani d 1 . . C
C39 0.34210(13) 0.75568(12) 0.19863(10) 0.0221(3) Uani d 1 . . C
C22 0.00916(14) 0.33086(13) 0.23946(10) 0.0259(3) Uani d 1 . . C
H22 0.0792 0.3636 0.2311 0.031 Uiso calc 1 . . H
C15 0.17699(13) 0.07223(12) 0.48861(10) 0.0221(3) Uani d 1 . . C
C8 -0.17867(12) 0.51318(12) 0.39762(9) 0.0191(3) Uani d 1 . . C
C7 -0.31007(13) 0.52846(12) 0.44581(10) 0.0208(3) Uani d 1 . . C
H7 -0.3414 0.4627 0.4862 0.025 Uiso calc 1 . . H
C31 0.43907(13) 0.46212(12) 0.19164(9) 0.0215(3) Uani d 1 . . C
C40 0.22214(14) 0.81533(12) 0.17965(10) 0.0246(3) Uani d 1 . . C
C1 -0.08782(12) 0.38903(11) 0.40326(9) 0.0191(3) Uani d 1 . . C
H1 -0.1213 0.3386 0.4646 0.023 Uiso calc 1 . . H
C28 0.31173(13) 0.46695(13) 0.05863(10) 0.0234(3) Uani d 1 . . C
H28 0.2669 0.4691 0.0154 0.028 Uiso calc 1 . . H
C27 0.34705(13) 0.35961(12) 0.12165(10) 0.0230(3) Uani d 1 . . C
C33 0.65565(13) 0.72608(13) 0.11377(9) 0.0232(3) Uani d 1 . . C
C9 -0.13198(13) 0.61279(12) 0.34006(9) 0.0207(3) Uani d 1 . . C
C25 0.50974(14) 0.46581(13) 0.26033(10) 0.0242(3) Uani d 1 . . C
H25A 0.5437 0.3847 0.2917 0.029 Uiso calc 1 . . H
H25B 0.4505 0.5089 0.3086 0.029 Uiso calc 1 . . H
C6 -0.39428(13) 0.64033(13) 0.43409(10) 0.0234(3) Uani d 1 . . C
H6 -0.4816 0.6494 0.4661 0.028 Uiso calc 1 . . H
C4 -0.21592(13) 0.72644(12) 0.32834(10) 0.0221(3) Uani d 1 . . C
H4 -0.184 0.7929 0.2902 0.026 Uiso calc 1 . . H
C19 -0.19259(14) 0.22925(12) 0.26211(11) 0.0258(3) Uani d 1 . . C
C24 0.62017(14) 0.52843(13) 0.20640(10) 0.0248(3) Uani d 1 . . C
H24A 0.6614 0.5369 0.2512 0.03 Uiso calc 1 . . H
H24B 0.6845 0.4796 0.1639 0.03 Uiso calc 1 . . H
C44 0.36475(14) 0.77320(13) 0.27875(10) 0.0267(3) Uani d 1 . . C
H44 0.4441 0.7354 0.2933 0.032 Uiso calc 1 . . H
C34 0.78936(14) 0.68471(14) 0.10924(10) 0.0265(3) Uani d 1 . . C
H34 0.8241 0.604 0.1312 0.032 Uiso calc 1 . . H
C3 0.01079(13) 0.59413(13) 0.29244(11) 0.0258(3) Uani d 1 . . C
H3A 0.0364 0.6702 0.2747 0.031 Uiso calc 1 . . H
H3B 0.0282 0.5651 0.2348 0.031 Uiso calc 1 . . H
C38 0.60756(14) 0.84923(13) 0.08051(10) 0.0261(3) Uani d 1 . . C
H38 0.5199 0.8795 0.0827 0.031 Uiso calc 1 . . H
C20 -0.09745(15) 0.23120(13) 0.17808(11) 0.0292(3) Uani d 1 . . C
H20 -0.1014 0.1991 0.1299 0.035 Uiso calc 1 . . H
C2 0.09023(13) 0.50396(12) 0.35821(11) 0.0246(3) Uani d 1 . . C
H2A 0.1803 0.4854 0.3228 0.03 Uiso calc 1 . . H
H2B 0.0861 0.54 0.4095 0.03 Uiso calc 1 . . H
C41 0.12922(14) 0.88704(13) 0.23847(12) 0.0296(3) Uani d 1 . . C
C42 0.15244(15) 0.90402(14) 0.31756(11) 0.0328(3) Uani d 1 . . C
H42 0.0901 0.953 0.3563 0.039 Uiso calc 1 . . H
C21 0.00438(15) 0.28235(14) 0.16728(11) 0.0304(3) Uani d 1 . . C
H21 0.0702 0.2843 0.1113 0.037 Uiso calc 1 . . H
C43 0.27190(16) 0.84566(14) 0.33774(11) 0.0331(3) Uani d 1 . . C
H43 0.2898 0.8551 0.3909 0.04 Uiso calc 1 . . H
C10 -0.39253(16) 0.94863(13) 0.30472(11) 0.0310(3) Uani d 1 . . C
H10A -0.357 0.9347 0.2411 0.046 Uiso calc 1 . . H
H10B -0.3266 0.9623 0.3263 0.046 Uiso calc 1 . . H
H10C -0.4636 1.0178 0.3053 0.046 Uiso calc 1 . . H
C35 0.86761(14) 0.76650(16) 0.07156(11) 0.0312(3) Uani d 1 . . C
C37 0.69316(16) 0.92398(14) 0.04468(11) 0.0302(3) Uani d 1 . . C
C36 0.82489(16) 0.88721(16) 0.03805(11) 0.0340(4) Uani d 1 . . C
H36 0.8802 0.94 0.0129 0.041 Uiso calc 1 . . H
C32 0.34448(17) 0.15063(13) 0.17612(11) 0.0330(3) Uani d 1 . . C
H32A 0.3133 0.0909 0.1637 0.049 Uiso calc 1 . . H
H32B 0.3039 0.1606 0.2404 0.049 Uiso calc 1 . . H
H32C 0.4368 0.1254 0.1674 0.049 Uiso calc 1 . . H

loop_
_atom_site_aniso_label
_atom_site_aniso_U_11
_atom_site_aniso_U_22
_atom_site_aniso_U_33
_atom_site_aniso_U_12
_atom_site_aniso_U_13
_atom_site_aniso_U_23
F1 0.0167(4) 0.0307(4) 0.0329(5) -0.0034(3) -0.0067(3) -0.0067(3)
F3 0.0214(4) 0.0256(4) 0.0328(5) -0.0094(3) 0.0017(3) -0.0082(3)
F7 0.0275(4) 0.0291(5) 0.0401(5) -0.0059(3) -0.0159(4) -0.0071(4)
F2 0.0274(4) 0.0167(4) 0.0370(5) -0.0060(3) -0.0071(4) -0.0001(3)
F4 0.0290(5) 0.0367(5) 0.0528(6) -0.0161(4) -0.0038(4) -0.0203(4)
F8 0.0233(5) 0.0320(5) 0.0653(7) 0.0003(4) -0.0101(4) -0.0128(5)
F6 0.0234(5) 0.0651(7) 0.0396(5) -0.0196(4) -0.0086(4) -0.0020(5)
F5 0.0467(6) 0.0312(5) 0.0460(6) -0.0192(4) -0.0085(5) 0.0004(4)
O2 0.0328(6) 0.0249(5) 0.0271(5) -0.0100(4) -0.0075(4) -0.0071(4)
O1 0.0257(5) 0.0201(5) 0.0348(6) 0.0026(4) -0.0100(4) -0.0077(4)
N1 0.0170(5) 0.0167(5) 0.0247(6) -0.0043(4) -0.0061(4) -0.0017(4)
N2 0.0190(5) 0.0240(6) 0.0239(6) -0.0060(4) -0.0060(5) -0.0044(5)
C18 0.0186(6) 0.0163(6) 0.0271(7) -0.0024(5) -0.0040(5) -0.0033(5)
C13 0.0163(6) 0.0277(7) 0.0201(6) -0.0036(5) -0.0044(5) -0.0072(5)
C11 0.0196(6) 0.0197(6) 0.0156(6) -0.0031(5) -0.0042(5) -0.0038(5)
C30 0.0175(6) 0.0238(7) 0.0201(6) -0.0063(5) -0.0010(5) -0.0058(5)
C12 0.0199(6) 0.0211(6) 0.0185(6) -0.0055(5) -0.0042(5) -0.0040(5)
C23 0.0191(6) 0.0228(7) 0.0209(6) -0.0063(5) -0.0056(5) -0.0032(5)
C17 0.0176(6) 0.0165(6) 0.0243(7) -0.0018(5) -0.0070(5) -0.0030(5)
C16 0.0174(6) 0.0200(6) 0.0224(6) -0.0037(5) -0.0049(5) -0.0039(5)
C14 0.0219(7) 0.0211(6) 0.0239(7) 0.0006(5) -0.0072(5) -0.0048(5)
C29 0.0213(6) 0.0244(7) 0.0212(6) -0.0038(5) -0.0049(5) -0.0039(5)
C26 0.0217(6) 0.0235(7) 0.0211(6) -0.0052(5) -0.0027(5) -0.0050(5)
C5 0.0237(7) 0.0181(6) 0.0255(7) 0.0005(5) -0.0108(5) -0.0074(5)
C39 0.0220(7) 0.0196(6) 0.0232(7) -0.0079(5) -0.0032(5) -0.0017(5)
C22 0.0236(7) 0.0290(7) 0.0267(7) -0.0092(6) -0.0042(6) -0.0070(6)
C15 0.0252(7) 0.0173(6) 0.0221(6) -0.0057(5) -0.0043(5) -0.0023(5)
C8 0.0195(6) 0.0199(6) 0.0185(6) -0.0032(5) -0.0060(5) -0.0048(5)
C7 0.0206(6) 0.0208(6) 0.0223(6) -0.0057(5) -0.0046(5) -0.0064(5)
C31 0.0184(6) 0.0258(7) 0.0192(6) -0.0053(5) -0.0025(5) -0.0053(5)
C40 0.0233(7) 0.0223(7) 0.0289(7) -0.0100(5) -0.0056(6) -0.0022(5)
C1 0.0167(6) 0.0185(6) 0.0208(6) -0.0043(5) -0.0037(5) -0.0025(5)
C28 0.0209(6) 0.0305(7) 0.0205(6) -0.0067(5) -0.0046(5) -0.0078(5)
C27 0.0208(6) 0.0259(7) 0.0219(6) -0.0075(5) 0.0005(5) -0.0086(5)
C33 0.0235(7) 0.0301(7) 0.0182(6) -0.0097(6) -0.0020(5) -0.0082(5)
C9 0.0214(6) 0.0198(6) 0.0201(6) -0.0036(5) -0.0058(5) -0.0033(5)
C25 0.0242(7) 0.0266(7) 0.0213(7) -0.0073(5) -0.0065(5) -0.0018(5)
C6 0.0166(6) 0.0256(7) 0.0293(7) -0.0035(5) -0.0048(5) -0.0104(6)
C4 0.0251(7) 0.0190(6) 0.0217(6) -0.0043(5) -0.0075(5) -0.0023(5)
C19 0.0221(7) 0.0203(7) 0.0379(8) -0.0062(5) -0.0083(6) -0.0081(6)
C24 0.0234(7) 0.0276(7) 0.0236(7) -0.0061(5) -0.0086(5) -0.0024(5)
C44 0.0267(7) 0.0276(7) 0.0246(7) -0.0057(6) -0.0047(6) -0.0058(6)
C34 0.0241(7) 0.0363(8) 0.0210(7) -0.0099(6) -0.0049(5) -0.0065(6)
C3 0.0220(7) 0.0203(7) 0.0277(7) -0.0045(5) -0.0018(6) 0.0008(5)
C38 0.0256(7) 0.0313(8) 0.0239(7) -0.0118(6) -0.0036(6) -0.0069(6)
C20 0.0314(8) 0.0273(7) 0.0323(8) -0.0055(6) -0.0091(6) -0.0113(6)
C2 0.0185(6) 0.0197(7) 0.0322(7) -0.0060(5) -0.0044(5) -0.0008(5)
C41 0.0200(7) 0.0221(7) 0.0421(9) -0.0059(5) -0.0035(6) -0.0031(6)
C42 0.0291(8) 0.0262(7) 0.0348(8) -0.0064(6) 0.0056(6) -0.0088(6)
C21 0.0284(7) 0.0368(8) 0.0262(7) -0.0104(6) -0.0006(6) -0.0104(6)
C43 0.0376(9) 0.0327(8) 0.0265(8) -0.0087(7) -0.0019(6) -0.0084(6)
C10 0.0373(8) 0.0208(7) 0.0299(8) 0.0021(6) -0.0103(7) -0.0046(6)
C35 0.0240(7) 0.0528(10) 0.0222(7) -0.0174(7) -0.0049(6) -0.0079(6)
C37 0.0365(8) 0.0311(8) 0.0243(7) -0.0161(6) -0.0050(6) -0.0022(6)
C36 0.0353(8) 0.0480(10) 0.0251(7) -0.0258(7) -0.0036(6) -0.0048(7)
C32 0.0448(9) 0.0236(7) 0.0333(8) -0.0108(6) -0.0107(7) -0.0060(6)

loop_
_atom_type_symbol
_atom_type_description
_atom_type_scat_dispersion_real
_atom_type_scat_dispersion_imag
_atom_type_scat_source
C C 0.0033 0.0016 'International Tables Vol C Tables 4.2.6.8 and 6.1.1.4'
H H 0 0 'International Tables Vol C Tables 4.2.6.8 and 6.1.1.4'
F F 0.0171 0.0103 'International Tables Vol C Tables 4.2.6.8 and 6.1.1.4'
N N 0.0061 0.0033 'International Tables Vol C Tables 4.2.6.8 and 6.1.1.4'
O O 0.0106 0.006 'International Tables Vol C Tables 4.2.6.8 and 6.1.1.4'

loop_
_geom_angle_atom_site_label_1
_geom_angle_atom_site_label_2
_geom_angle_atom_site_label_3
_geom_angle
_geom_angle_site_symmetry_1
_geom_angle_site_symmetry_3
_geom_angle_publ_flag
C27 O2 C32 117.60(11) . . ?
C5 O1 C10 116.76(11) . . ?
C11 N1 C1 118.68(11) . . ?
C11 N1 C2 120.39(11) . . ?
C1 N1 C2 120.74(11) . . ?
C33 N2 C23 119.94(11) . . ?
C33 N2 C24 118.72(11) . . ?
C24 N2 C23 121.23(11) . . ?
F3 C18 C17 120.04(12) . . ?
F3 C18 C19 118.45(12) . . ?
C19 C18 C17 121.50(13) . . ?
F1 C13 C12 117.02(12) . . ?
F1 C13 C14 117.99(12) . . ?
C12 C13 C14 124.99(12) . . ?
N1 C11 C12 121.03(12) . . ?
N1 C11 C16 121.55(12) . . ?
C16 C11 C12 117.41(12) . . ?
C29 C30 C23 121.85(12) . . ?
C29 C30 C31 119.27(12) . . ?
C31 C30 C23 118.84(12) . . ?
C13 C12 C11 119.34(12) . . ?
C13 C12 H12 120.3 . . ?
C11 C12 H12 120.3 . . ?
N2 C23 C30 110.50(11) . . ?
N2 C23 H23 107.1 . . ?
N2 C23 C39 111.98(11) . . ?
C30 C23 H23 107.1 . . ?
C30 C23 C39 112.70(11) . . ?
C39 C23 H23 107.1 . . ?
C18 C17 C22 116.76(13) . . ?
C18 C17 C1 120.77(12) . . ?
C22 C17 C1 122.47(12) . . ?
C11 C16 H16 120.5 . . ?
C15 C16 C11 119.08(12) . . ?
C15 C16 H16 120.5 . . ?
C13 C14 H14 123.1 . . ?
C13 C14 C15 113.83(12) . . ?
C15 C14 H14 123.1 . . ?
C30 C29 H29 119.8 . . ?
C28 C29 C30 120.47(13) . . ?
C28 C29 H29 119.8 . . ?
C31 C26 H26 120.2 . . ?
C27 C26 H26 120.2 . . ?
C27 C26 C31 119.67(13) . . ?
O1 C5 C6 115.57(12) . . ?
O1 C5 C4 124.34(12) . . ?
C4 C5 C6 120.08(12) . . ?
C40 C39 C23 120.63(12) . . ?
C40 C39 C44 116.69(13) . . ?
C44 C39 C23 122.58(12) . . ?
C17 C22 H22 119.2 . . ?
C21 C22 C17 121.60(13) . . ?
C21 C22 H22 119.2 . . ?
F2 C15 C16 117.10(12) . . ?
F2 C15 C14 117.68(12) . . ?
C16 C15 C14 125.22(13) . . ?
C7 C8 C1 121.25(12) . . ?
C9 C8 C7 119.09(12) . . ?
C9 C8 C1 119.59(11) . . ?
C8 C7 H7 119.6 . . ?
C6 C7 C8 120.86(12) . . ?
C6 C7 H7 119.6 . . ?
C30 C31 C25 116.80(12) . . ?
C26 C31 C30 120.43(13) . . ?
C26 C31 C25 122.69(12) . . ?
F7 C40 C39 120.57(13) . . ?
F7 C40 C41 117.84(13) . . ?
C41 C40 C39 121.59(14) . . ?
N1 C1 C17 110.95(10) . . ?
N1 C1 C8 112.36(10) . . ?
N1 C1 H1 107.8 . . ?
C17 C1 H1 107.8 . . ?
C8 C1 C17 109.96(10) . . ?
C8 C1 H1 107.8 . . ?
C29 C28 H28 120 . . ?
C29 C28 C27 119.96(13) . . ?
C27 C28 H28 120 . . ?
O2 C27 C26 124.75(13) . . ?
O2 C27 C28 115.13(12) . . ?
C26 C27 C28 120.12(13) . . ?
N2 C33 C34 120.47(13) . . ?
N2 C33 C38 120.98(13) . . ?
C38 C33 C34 118.55(13) . . ?
C8 C9 C4 120.53(12) . . ?
C8 C9 C3 117.75(12) . . ?
C4 C9 C3 121.72(12) . . ?
C31 C25 H25A 109.8 . . ?
C31 C25 H25B 109.8 . . ?
C31 C25 C24 109.15(11) . . ?
H25A C25 H25B 108.3 . . ?
C24 C25 H25A 109.8 . . ?
C24 C25 H25B 109.8 . . ?
C5 C6 H6 120.2 . . ?
C7 C6 C5 119.66(12) . . ?
C7 C6 H6 120.2 . . ?
C5 C4 C9 119.71(12) . . ?
C5 C4 H4 120.1 . . ?
C9 C4 H4 120.1 . . ?
F4 C19 C18 118.32(13) . . ?
F4 C19 C20 120.22(13) . . ?
C20 C19 C18 121.46(13) . . ?
N2 C24 C25 111.37(11) . . ?
N2 C24 H24A 109.4 . . ?
N2 C24 H24B 109.4 . . ?
C25 C24 H24A 109.4 . . ?
C25 C24 H24B 109.4 . . ?
H24A C24 H24B 108 . . ?
C39 C44 H44 119.1 . . ?
C43 C44 C39 121.88(14) . . ?
C43 C44 H44 119.1 . . ?
C33 C34 H34 120.7 . . ?
C35 C34 C33 118.61(14) . . ?
C35 C34 H34 120.7 . . ?
C9 C3 H3A 109.4 . . ?
C9 C3 H3B 109.4 . . ?
C9 C3 C2 111.02(11) . . ?
H3A C3 H3B 108 . . ?
C2 C3 H3A 109.4 . . ?
C2 C3 H3B 109.4 . . ?
C33 C38 H38 120.7 . . ?
C37 C38 C33 118.57(14) . . ?
C37 C38 H38 120.7 . . ?
C19 C20 H20 121 . . ?
C19 C20 C21 118.06(14) . . ?
C21 C20 H20 121 . . ?
N1 C2 C3 112.56(11) . . ?
N1 C2 H2A 109.1 . . ?
N1 C2 H2B 109.1 . . ?
C3 C2 H2A 109.1 . . ?
C3 C2 H2B 109.1 . . ?
H2A C2 H2B 107.8 . . ?
F8 C41 C40 118.12(14) . . ?
F8 C41 C42 120.52(14) . . ?
C42 C41 C40 121.35(14) . . ?
C41 C42 H42 121 . . ?
C41 C42 C43 118.06(14) . . ?
C43 C42 H42 121 . . ?
C22 C21 H21 119.7 . . ?
C20 C21 C22 120.60(14) . . ?
C20 C21 H21 119.7 . . ?
C44 C43 H43 119.8 . . ?
C42 C43 C44 120.42(15) . . ?
C42 C43 H43 119.8 . . ?
O1 C10 H10A 109.5 . . ?
O1 C10 H10B 109.5 . . ?
O1 C10 H10C 109.5 . . ?
H10A C10 H10B 109.5 . . ?
H10A C10 H10C 109.5 . . ?
H10B C10 H10C 109.5 . . ?
F6 C35 C34 116.99(15) . . ?
F6 C35 C36 118.23(14) . . ?
C36 C35 C34 124.76(15) . . ?
F5 C37 C38 117.06(14) . . ?
F5 C37 C36 118.10(13) . . ?
C38 C37 C36 124.83(15) . . ?
C35 C36 C37 114.67(14) . . ?
C35 C36 H36 122.7 . . ?
C37 C36 H36 122.7 . . ?
O2 C32 H32A 109.5 . . ?
O2 C32 H32B 109.5 . . ?
O2 C32 H32C 109.5 . . ?
H32A C32 H32B 109.5 . . ?
H32A C32 H32C 109.5 . . ?
H32B C32 H32C 109.5 . . ?

loop_
_geom_bond_atom_site_label_1
_geom_bond_atom_site_label_2
_geom_bond_site_symmetry_2
_geom_bond_distance
_geom_bond_publ_flag
F1 C13 . 1.3621(15) ?
F3 C18 . 1.3573(16) ?
F7 C40 . 1.3502(17) ?
F2 C15 . 1.3631(15) ?
F4 C19 . 1.3529(16) ?
F8 C41 . 1.3563(18) ?
F6 C35 . 1.3643(18) ?
F5 C37 . 1.3639(18) ?
O2 C27 . 1.3733(17) ?
O2 C32 . 1.4269(18) ?
O1 C5 . 1.3711(16) ?
O1 C10 . 1.4260(18) ?
N1 C11 . 1.3857(16) ?
N1 C1 . 1.4639(16) ?
N1 C2 . 1.4661(17) ?
N2 C23 . 1.4729(17) ?
N2 C33 . 1.3820(18) ?
N2 C24 . 1.4636(17) ?
C18 C17 . 1.3870(19) ?
C18 C19 . 1.385(2) ?
C13 C12 . 1.3780(19) ?
C13 C14 . 1.3801(19) ?
C11 C12 . 1.4145(18) ?
C11 C16 . 1.4098(18) ?
C30 C23 . 1.5276(18) ?
C30 C29 . 1.3960(19) ?
C30 C31 . 1.3971(19) ?
C12 H12 . 0.93 ?
C23 H23 . 0.98 ?
C23 C39 . 1.5426(19) ?
C17 C22 . 1.3955(19) ?
C17 C1 . 1.5415(18) ?
C16 H16 . 0.93 ?
C16 C15 . 1.3801(18) ?
C14 H14 . 0.93 ?
C14 C15 . 1.3826(19) ?
C29 H29 . 0.93 ?
C29 C28 . 1.386(2) ?
C26 H26 . 0.93 ?
C26 C31 . 1.3948(19) ?
C26 C27 . 1.390(2) ?
C5 C6 . 1.398(2) ?
C5 C4 . 1.390(2) ?
C39 C40 . 1.393(2) ?
C39 C44 . 1.393(2) ?
C22 H22 . 0.93 ?
C22 C21 . 1.392(2) ?
C8 C7 . 1.3985(18) ?
C8 C1 . 1.5229(18) ?
C8 C9 . 1.3895(18) ?
C7 H7 . 0.93 ?
C7 C6 . 1.3862(19) ?
C31 C25 . 1.5032(19) ?
C40 C41 . 1.386(2) ?
C1 H1 . 0.98 ?
C28 H28 . 0.93 ?
C28 C27 . 1.397(2) ?
C33 C34 . 1.410(2) ?
C33 C38 . 1.407(2) ?
C9 C4 . 1.4005(18) ?
C9 C3 . 1.5037(19) ?
C25 H25A . 0.97 ?
C25 H25B . 0.97 ?
C25 C24 . 1.5167(19) ?
C6 H6 . 0.93 ?
C4 H4 . 0.93 ?
C19 C20 . 1.376(2) ?
C24 H24A . 0.97 ?
C24 H24B . 0.97 ?
C44 H44 . 0.93 ?
C44 C43 . 1.393(2) ?
C34 H34 . 0.93 ?
C34 C35 . 1.381(2) ?
C3 H3A . 0.97 ?
C3 H3B . 0.97 ?
C3 C2 . 1.5227(19) ?
C38 H38 . 0.93 ?
C38 C37 . 1.377(2) ?
C20 H20 . 0.93 ?
C20 C21 . 1.384(2) ?
C2 H2A . 0.97 ?
C2 H2B . 0.97 ?
C41 C42 . 1.378(2) ?
C42 H42 . 0.93 ?
C42 C43 . 1.392(2) ?
C21 H21 . 0.93 ?
C43 H43 . 0.93 ?
C10 H10A . 0.96 ?
C10 H10B . 0.96 ?
C10 H10C . 0.96 ?
C35 C36 . 1.374(2) ?
C37 C36 . 1.382(2) ?
C36 H36 . 0.93 ?
C32 H32A . 0.96 ?
C32 H32B . 0.96 ?
C32 H32C . 0.96 ?

loop_
_geom_torsion_atom_site_label_1
_geom_torsion_atom_site_label_2
_geom_torsion_atom_site_label_3
_geom_torsion_atom_site_label_4
_geom_torsion
_geom_torsion_site_symmetry_1
_geom_torsion_site_symmetry_2
_geom_torsion_site_symmetry_3
_geom_torsion_site_symmetry_4
_geom_torsion_publ_flag
F1 C13 C12 C11 175.88(11) . . . . ?
F1 C13 C14 C15 -178.53(11) . . . . ?
F3 C18 C17 C22 178.77(11) . . . . ?
F3 C18 C17 C1 -2.05(19) . . . . ?
F3 C18 C19 F4 0.15(19) . . . . ?
F3 C18 C19 C20 179.81(12) . . . . ?
F7 C40 C41 F8 0.95(19) . . . . ?
F7 C40 C41 C42 -178.75(13) . . . . ?
F4 C19 C20 C21 -179.06(14) . . . . ?
F8 C41 C42 C43 179.50(13) . . . . ?
F6 C35 C36 C37 178.84(13) . . . . ?
F5 C37 C36 C35 178.15(13) . . . . ?
O1 C5 C6 C7 179.57(12) . . . . ?
O1 C5 C4 C9 -179.14(12) . . . . ?
N1 C11 C12 C13 -176.12(12) . . . . ?
N1 C11 C16 C15 178.92(12) . . . . ?
N2 C23 C39 C40 167.56(12) . . . . ?
N2 C23 C39 C44 -8.71(18) . . . . ?
N2 C33 C34 C35 -179.93(13) . . . . ?
N2 C33 C38 C37 179.53(13) . . . . ?
C18 C17 C22 C21 1.5(2) . . . . ?
C18 C17 C1 N1 156.02(12) . . . . ?
C18 C17 C1 C8 -79.07(15) . . . . ?
C18 C19 C20 C21 1.3(2) . . . . ?
C13 C14 C15 F2 -178.66(11) . . . . ?
C13 C14 C15 C16 2.4(2) . . . . ?
C11 N1 C1 C17 -72.74(14) . . . . ?
C11 N1 C1 C8 163.72(11) . . . . ?
C11 N1 C2 C3 153.95(12) . . . . ?
C11 C16 C15 F2 178.36(11) . . . . ?
C11 C16 C15 C14 -2.7(2) . . . . ?
C30 C23 C39 C40 -67.12(16) . . . . ?
C30 C23 C39 C44 116.61(14) . . . . ?
C30 C29 C28 C27 -2.3(2) . . . . ?
C30 C31 C25 C24 -47.14(16) . . . . ?
C12 C13 C14 C15 0.7(2) . . . . ?
C12 C11 C16 C15 -0.14(19) . . . . ?
C23 N2 C33 C34 -161.45(12) . . . . ?
C23 N2 C33 C38 19.24(19) . . . . ?
C23 N2 C24 C25 -16.97(17) . . . . ?
C23 C30 C29 C28 178.58(12) . . . . ?
C23 C30 C31 C26 -176.16(12) . . . . ?
C23 C30 C31 C25 0.74(18) . . . . ?
C23 C39 C40 F7 2.38(19) . . . . ?
C23 C39 C40 C41 -177.46(12) . . . . ?
C23 C39 C44 C43 177.05(13) . . . . ?
C17 C18 C19 F4 179.56(12) . . . . ?
C17 C18 C19 C20 -0.8(2) . . . . ?
C17 C22 C21 C20 -1.0(2) . . . . ?
C16 C11 C12 C13 2.95(19) . . . . ?
C14 C13 C12 C11 -3.4(2) . . . . ?
C29 C30 C23 N2 -140.96(13) . . . . ?
C29 C30 C23 C39 92.92(15) . . . . ?
C29 C30 C31 C26 1.73(19) . . . . ?
C29 C30 C31 C25 178.63(12) . . . . ?
C29 C28 C27 O2 -178.31(12) . . . . ?
C29 C28 C27 C26 1.4(2) . . . . ?
C26 C31 C25 C24 129.68(13) . . . . ?
C39 C40 C41 F8 -179.20(12) . . . . ?
C39 C40 C41 C42 1.1(2) . . . . ?
C39 C44 C43 C42 -0.4(2) . . . . ?
C22 C17 C1 N1 -24.85(17) . . . . ?
C22 C17 C1 C8 100.06(14) . . . . ?
C8 C7 C6 C5 -0.5(2) . . . . ?
C8 C9 C4 C5 -0.6(2) . . . . ?
C8 C9 C3 C2 -38.25(18) . . . . ?
C7 C8 C1 N1 -147.06(12) . . . . ?
C7 C8 C1 C17 88.84(15) . . . . ?
C7 C8 C9 C4 -1.7(2) . . . . ?
C7 C8 C9 C3 177.54(13) . . . . ?
C31 C30 C23 N2 36.87(16) . . . . ?
C31 C30 C23 C39 -89.25(15) . . . . ?
C31 C30 C29 C28 0.8(2) . . . . ?
C31 C26 C27 O2 -179.26(12) . . . . ?
C31 C26 C27 C28 1.1(2) . . . . ?
C31 C25 C24 N2 54.31(15) . . . . ?
C40 C39 C44 C43 0.6(2) . . . . ?
C40 C41 C42 C43 -0.8(2) . . . . ?
C1 N1 C11 C12 176.71(11) . . . . ?
C1 N1 C11 C16 -2.32(18) . . . . ?
C1 N1 C2 C3 -21.08(17) . . . . ?
C1 C17 C22 C21 -177.64(13) . . . . ?
C1 C8 C7 C6 -174.66(12) . . . . ?
C1 C8 C9 C4 175.29(12) . . . . ?
C1 C8 C9 C3 -5.44(19) . . . . ?
C27 C26 C31 C30 -2.7(2) . . . . ?
C27 C26 C31 C25 -179.37(12) . . . . ?
C33 N2 C23 C30 148.49(12) . . . . ?
C33 N2 C23 C39 -84.98(14) . . . . ?
C33 N2 C24 C25 166.77(12) . . . . ?
C33 C34 C35 F6 -178.25(12) . . . . ?
C33 C34 C35 C36 0.4(2) . . . . ?
C33 C38 C37 F5 -178.35(12) . . . . ?
C33 C38 C37 C36 0.4(2) . . . . ?
C9 C8 C7 C6 2.3(2) . . . . ?
C9 C8 C1 N1 35.99(17) . . . . ?
C9 C8 C1 C17 -88.10(14) . . . . ?
C9 C3 C2 N1 50.93(16) . . . . ?
C6 C5 C4 C9 2.4(2) . . . . ?
C4 C5 C6 C7 -1.8(2) . . . . ?
C4 C9 C3 C2 141.00(13) . . . . ?
C19 C18 C17 C22 -0.6(2) . . . . ?
C19 C18 C17 C1 178.55(12) . . . . ?
C19 C20 C21 C22 -0.4(2) . . . . ?
C24 N2 C23 C30 -27.72(16) . . . . ?
C24 N2 C23 C39 98.81(14) . . . . ?
C24 N2 C33 C34 14.86(19) . . . . ?
C24 N2 C33 C38 -164.45(13) . . . . ?
C44 C39 C40 F7 178.86(12) . . . . ?
C44 C39 C40 C41 -1.0(2) . . . . ?
C34 C33 C38 C37 0.2(2) . . . . ?
C34 C35 C36 C37 0.2(2) . . . . ?
C3 C9 C4 C5 -179.84(13) . . . . ?
C38 C33 C34 C35 -0.6(2) . . . . ?
C38 C37 C36 C35 -0.6(2) . . . . ?
C2 N1 C11 C12 1.58(19) . . . . ?
C2 N1 C11 C16 -177.45(12) . . . . ?
C2 N1 C1 C17 102.38(14) . . . . ?
C2 N1 C1 C8 -21.16(17) . . . . ?
C41 C42 C43 C44 0.5(2) . . . . ?
C10 O1 C5 C6 -179.45(12) . . . . ?
C10 O1 C5 C4 2.01(19) . . . . ?
C32 O2 C27 C26 1.9(2) . . . . ?
C32 O2 C27 C28 -178.41(12) . . . . ?
